data_1564934
loop_
_publ_author_name
'Albalad, jorge'
'Peralta, Ricardo'
'Huxley, Michael'
'Tsoukatos, Steven'
'Shi, Zhaolin'
'Zhang, Yue-Biao'
'Evans, Jack D.'
'Sumby, Christopher J.'
'Doonan, Christian J.'

_publ_section_title
;
 Coordination Modulated On-Off Switching of Flexibility in a Metal-organic
 Framework
;
_journal_name_full 'Chemical Science'
_journal_paper_doi 10.1039/D1SC04712D
_journal_year 2021
_chemical_formula_moiety 'C75 H66 Au0.65 Cl0.65 Mn3 N12 O12'
_chemical_formula_sum 'C75 H66 Au0.65 Cl0.65 Mn3 N12 O12'
_chemical_formula_weight 1643.28
_space_group_crystal_system monoclinic
_space_group_IT_number 14
_space_group_name_Hall '-P 2ybc'
_space_group_name_H-M_alt 'P 1 21/c 1'
_atom_sites_solution_hydrogens geom
_atom_sites_solution_primary dual
_audit_creation_date 2021-07-23
_audit_creation_method
;
Olex2 1.3
(compiled 2020.11.12 svn.r5f609507 for OlexSys, GUI svn.r6272)
;
_audit_update_record
;
2021-07-30 deposited with the CCDC.	2021-10-11 downloaded from the CCDC.
;
_cell_angle_alpha 90
_cell_angle_beta 95.71(3)
_cell_angle_gamma 90
_cell_formula_units_Z 4
_cell_length_a 13.026(3)
_cell_length_b 34.629(7)
_cell_length_c 24.547(5)
_cell_measurement_reflns_used 190059
_cell_measurement_temperature 100(2)
_cell_measurement_theta_max 32.106
_cell_measurement_theta_min 1.020
_cell_volume 11018(4)
_computing_cell_refinement 'XDS (Kabsch, 1993)'
_computing_data_collection 'AS QEGUI'
_computing_data_reduction 'XDS (Kabsch, 1993)'
_computing_molecular_graphics 'Olex2 1.3 (Dolomanov et al., 2009)'
_computing_publication_material 'Olex2 1.3 (Dolomanov et al., 2009)'
_computing_structure_refinement 'SHELXL 2018/3 (Sheldrick, 2015)'
_computing_structure_solution 'SHELXT 2014/5 (Sheldrick, 2014)'
_diffrn_ambient_temperature 100(2)
_diffrn_measured_fraction_theta_full 0.938
_diffrn_measured_fraction_theta_max 0.743
_diffrn_measurement_device_type 'Dectris Eiger 16M'
_diffrn_measurement_method 'Omega Scan'
_diffrn_radiation_monochromator 'Silicon Double Crystal'
_diffrn_radiation_source 'MX2 Beamline Australian Synchrotron'
_diffrn_radiation_type Synchrotron
_diffrn_radiation_wavelength 0.7107
_diffrn_reflns_av_R_equivalents 0.1383
_diffrn_reflns_av_unetI/netI 0.0911
_diffrn_reflns_Laue_measured_fraction_full 0.938
_diffrn_reflns_Laue_measured_fraction_max 0.743
_diffrn_reflns_limit_h_max 18
_diffrn_reflns_limit_h_min -18
_diffrn_reflns_limit_k_max 46
_diffrn_reflns_limit_k_min -46
_diffrn_reflns_limit_l_max 32
_diffrn_reflns_limit_l_min -32
_diffrn_reflns_number 190059
_diffrn_reflns_point_group_measured_fraction_full 0.938
_diffrn_reflns_point_group_measured_fraction_max 0.743
_diffrn_reflns_theta_full 25.000
_diffrn_reflns_theta_max 32.106
_diffrn_reflns_theta_min 1.020
_exptl_absorpt_coefficient_mu 1.262
_exptl_absorpt_correction_type multi-scan
_exptl_absorpt_process_details 'XDS (Kabsch, 1993)'
_exptl_crystal_colour 'clear yellowish colourless'
_exptl_crystal_colour_lustre clear
_exptl_crystal_colour_modifier yellowish
_exptl_crystal_colour_primary colourless
_exptl_crystal_density_diffrn 0.991
_exptl_crystal_description plate
_exptl_crystal_F_000 3334
_exptl_crystal_size_max 0.16
_exptl_crystal_size_mid 0.06
_exptl_crystal_size_min 0.02
_refine_diff_density_max 1.186
_refine_diff_density_min -1.302
_refine_diff_density_rms 0.118
_refine_ls_extinction_method none
_refine_ls_goodness_of_fit_ref 1.043
_refine_ls_hydrogen_treatment constr
_refine_ls_matrix_type full
_refine_ls_number_parameters 946
_refine_ls_number_reflns 28690
_refine_ls_number_restraints 262
_refine_ls_restrained_S_all 1.041
_refine_ls_R_factor_all 0.1584
_refine_ls_R_factor_gt 0.1194
_refine_ls_shift/su_max 0.002
_refine_ls_shift/su_mean 0.000
_refine_ls_structure_factor_coef Fsqd
_refine_ls_weighting_details 'w=1/[\s^2^(Fo^2^)+(0.2000P)^2^] where P=(Fo^2^+2Fc^2^)/3'
_refine_ls_weighting_scheme calc
_refine_ls_wR_factor_gt 0.3392
_refine_ls_wR_factor_ref 0.3639
_reflns_Friedel_coverage 0.000
_reflns_number_gt 12913
_reflns_number_total 28690
_reflns_threshold_expression 'I > 2\s(I)'
_cod_data_source_file d1sc04712d2.cif
_cod_data_source_block mnmof-aucl
_cod_depositor_comments
;
The following automatic conversions were performed:

data item '_exptl_absorpt_correction_type' value 'Multi-Scan' was
changed to 'multi-scan' in accordance with the
/home/data/users/saulius/crontab/automatic-downloads/rss-feeds/RSC/lib/dictionaries/cif_core.dic
dictionary named 'cif_core.dic' version 2.4.2 last updated on
2011-04-26.

Automatic conversion script
Id: cif_fix_values 7556 2019-12-06 15:28:31Z antanas 
;
_cod_database_code 1564934
_shelx_shelxl_version_number 2018/3
_shelx_space_group_comment
;
The symmetry employed for this shelxl refinement is uniquely defined
by the following loop, which should always be used as a source of
symmetry information in preference to the above space-group names.
They are only intended as comments.
;
_olex2_refinement_description
;
1. Fixed Uiso
 At 1.2 times of:
  All C(H) groups, {H16A,H16B,H16C,H16D,H16E,H16F} of C16A, {H37A,H37B,H37C,
  H37D,H37E,H37F} of C37A, All C(H,H) groups
 At 1.5 times of:
  All C(H,H,H) groups, {H17G,H17H,H17I,H17J,H17K,H17L} of C17C, {H36I,H36J,
  H36K,H36L,H36G,H36H} of C36C
2. Restrained distances
 C33C-C36C
 1.45 with sigma of 0.02
 C45C-C46C
 1.38 with sigma of 0.02
 C42C-C43C
 1.38 with sigma of 0.02
 C44C-C45C
 -1.35 with sigma of 0.02
 C41C-C46C
 -1.35 with sigma of 0.02
3. Uiso/Uaniso restraints and constraints
C1C \\sim N11C \\sim N12C \\sim N31C \\sim N32C \\sim C33C \\sim C34C \\sim
C35C \\sim C36C \\sim C37C \\sim C41C: within 2A with sigma of 0.04 and sigma
for terminal atoms of 0.08 within 2A
C41C \\sim C42C \\sim C43C \\sim C44C \\sim C45C \\sim C46C \\sim C47C \\sim
O48C \\sim O49C: within 2A with sigma of 0.04 and sigma for terminal atoms of
0.08 within 2A
4. Rigid body (RIGU) restrains
 C1C, N11C, N12C, N31C, N32C, C33C, C34C, C35C, C36C, C37C, C41C
 with sigma for 1-2 distances of 0.004 and sigma for 1-3 distances of 0.004
 C41C, C42C, C43C, C44C, C45C, C46C, C47C, O48C, O49C
 with sigma for 1-2 distances of 0.004 and sigma for 1-3 distances of 0.004
5. Others
 Sof(H16D)=Sof(H16E)=Sof(H16F)=1-FVAR(1)
 Sof(H16A)=Sof(H16B)=Sof(H16C)=FVAR(1)
 Sof(H37D)=Sof(H37E)=Sof(H37F)=1-FVAR(2)
 Sof(H37A)=Sof(H37B)=Sof(H37C)=FVAR(2)
 Fixed Sof: Au4(0.6) Cl5(0.6) H17G(0.5) H17H(0.5) H17I(0.5) H17J(0.5)
 H17K(0.5) H17L(0.5) H36I(0.5) H36J(0.5) H36K(0.5) H36L(0.5) H36G(0.5)
 H36H(0.5) Au4B(0.05) Cl5B(0.05)
6.a Secondary CH2 refined with riding coordinates:
 C1A(H1AA,H1AB), C1B(H1BA,H1BB), C1C(H1CA,H1CB)
6.b Aromatic/amide H refined with riding coordinates:
 C22A(H22A), C22B(H22B), C22C(H22C), C23A(H23A), C23B(H23B), C23C(H23C),
 C25A(H25A), C25B(H25B), C25C(H25C), C26A(H26A), C26B(H26B), C26C(H26C),
 C42A(H42A), C42B(H42B), C42C(H42C), C43A(H43A), C43B(H43B), C43C(H43C),
 C45A(H45A), C45B(H45B), C45C(H45C), C46A(H46A), C46B(H46B), C46C(H46C)
6.c Fitted pentagon refined as free rotating group:
 N11C(N12C,C13C,C14C,C15C)
6.d Disordered Me refined with riding coordinates:
 C16A(H16A,H16B,H16C,H16D,H16E,H16F), C17C(H17G,H17H,H17I,H17J,H17K,H17L),
 C36C(H36I,H36J,H36K,H36L,H36G,H36H), C37A(H37A,H37B,H37C,H37D,H37E,H37F)
6.e Idealised Me refined as rotating group:
 C16B(H16G,H16H,H16I), C16C(H16J,H16K,H16L), C17A(H17A,H17B,H17C), C17B(H17D,
 H17E,H17F), C36A(H36A,H36B,H36C), C36B(H36D,H36E,H36F), C37B(H37G,H37H,H37I),
 C37C(H37J,H37K,H37L)
;
_smtbx_masks_special_details
;
A solvent mask was calculated and 1343 electrons were 
found in a volume of 5253\%A^3^ in 1 void per unit cell. 
This is consistent with the presence of 
3.25[C7H8] per Asymmetric Unit 
which account for 1300 electrons 
per unit cell.
;
_smtbx_masks_void_probe_radius 1.2
_smtbx_masks_void_truncation_radius 1.2
_olex2_submission_special_instructions 'No special instructions were received'

loop_
_space_group_symop_operation_xyz
'x, y, z'
'-x, y+1/2, -z+1/2'
'-x, -y, -z'
'x, -y-1/2, z-1/2'

loop_
_atom_site_label
_atom_site_type_symbol
_atom_site_fract_x
_atom_site_fract_y
_atom_site_fract_z
_atom_site_U_iso_or_equiv
_atom_site_adp_type
_atom_site_occupancy
_atom_site_site_symmetry_order
_atom_site_calc_flag
_atom_site_refinement_flags_posn
_atom_site_refinement_flags_adp
_atom_site_refinement_flags_occupancy
_atom_site_disorder_assembly
_atom_site_disorder_group
Mn1 Mn 0.64069(5) 0.55121(3) 0.85712(3) 0.0846(3) Uani 1 1 d . . . . .
C1A C -0.2251(4) 0.6281(2) 0.9021(3) 0.0873(17) Uani 1 1 d . . . . .
H1AA H -0.189488 0.651954 0.912663 0.105 Uiso 1 1 calc R U . . .
H1AB H -0.276487 0.633740 0.871755 0.105 Uiso 1 1 calc R U . . .
C1B C 1.3014(4) 0.3487(2) 0.6066(3) 0.0876(17) Uani 1 1 d . . . . .
H1BA H 1.272714 0.323232 0.598910 0.105 Uiso 1 1 calc R U . . .
H1BB H 1.359801 0.346047 0.634107 0.105 Uiso 1 1 calc R U . . .
Mn2 Mn 0.53439(6) 0.49327(4) 0.74537(4) 0.0935(4) Uani 1 1 d . . . . .
Mn3 Mn 0.42626(5) 0.42740(3) 0.64459(3) 0.0885(3) Uani 1 1 d . . . . .
Au4 Au 0.03739(4) 0.73433(2) 0.46788(3) 0.1097(2) Uani 0.6 1 d . . P A 1
Cl5 Cl -0.1038(3) 0.76957(11) 0.4424(2) 0.1302(14) Uani 0.6 1 d . . P A 1
N11A N -0.1513(3) 0.60017(18) 0.8846(2) 0.0900(15) Uani 1 1 d . . . . .
N11B N 1.2245(3) 0.37289(18) 0.6277(2) 0.0846(14) Uani 1 1 d . . . . .
N11C N 0.2487(6) 0.7019(2) 0.4682(3) 0.164(3) Uani 1 1 d G U . B 1
N12C N 0.1504(5) 0.69985(19) 0.4884(3) 0.157(3) Uani 1 1 d G U . . .
C13C C 0.1470(4) 0.6655(2) 0.5197(3) 0.126(3) Uani 1 1 d G . . . .
C14C C 0.2432(5) 0.64632(18) 0.5188(3) 0.124(3) Uani 1 1 d G . . . .
C15C C 0.3061(4) 0.6688(2) 0.4870(4) 0.185(6) Uani 1 1 d G . . . .
N12A N -0.1881(3) 0.56728(18) 0.8612(2) 0.0857(14) Uani 1 1 d . . . . .
N12B N 1.2545(3) 0.40772(19) 0.64630(19) 0.0858(15) Uani 1 1 d . . . . .
C13A C -0.1049(4) 0.5470(2) 0.8479(3) 0.099(2) Uani 1 1 d . . . . .
C13B C 1.1696(4) 0.4252(2) 0.6605(3) 0.0832(17) Uani 1 1 d . . . . .
C14A C -0.0131(4) 0.5674(2) 0.8659(3) 0.097(2) Uani 1 1 d . . . . .
C14B C 1.0823(4) 0.4008(2) 0.6496(2) 0.0813(16) Uani 1 1 d . . . . .
C15A C -0.0462(4) 0.6014(3) 0.8888(3) 0.103(2) Uani 1 1 d . . . . .
C15B C 1.1211(4) 0.3666(2) 0.6281(3) 0.094(2) Uani 1 1 d . . . . .
C16A C -0.1152(5) 0.5105(3) 0.8194(4) 0.124(3) Uani 1 1 d . . . . .
H16A H -0.048070 0.500781 0.813761 0.148 Uiso 0.23(10) 1 calc R U P . .
H16B H -0.149806 0.492353 0.840817 0.148 Uiso 0.23(10) 1 calc R U P . .
H16C H -0.154741 0.514082 0.784591 0.148 Uiso 0.23(10) 1 calc R U P . .
H16D H -0.187008 0.504030 0.812352 0.148 Uiso 0.77(10) 1 calc R U P . .
H16E H -0.085272 0.512458 0.785296 0.148 Uiso 0.77(10) 1 calc R U P . .
H16F H -0.080337 0.490728 0.841522 0.148 Uiso 0.77(10) 1 calc R U P . .
C16B C 1.1728(4) 0.4642(3) 0.6835(3) 0.109(3) Uani 1 1 d . . . . .
H16G H 1.164788 0.462874 0.721947 0.163 Uiso 1 1 calc R U . . .
H16H H 1.117861 0.479358 0.665396 0.163 Uiso 1 1 calc R U . . .
H16I H 1.237820 0.476025 0.678396 0.163 Uiso 1 1 calc R U . . .
C16C C 0.0562(6) 0.6507(4) 0.5374(5) 0.146(4) Uani 1 1 d . . . . .
H16J H 0.049773 0.623915 0.527782 0.220 Uiso 1 1 calc R U . . .
H16K H -0.001849 0.664708 0.520155 0.220 Uiso 1 1 calc R U . . .
H16L H 0.058364 0.653466 0.576403 0.220 Uiso 1 1 calc R U . . .
C17A C 0.0106(6) 0.6383(4) 0.9090(5) 0.153(4) Uani 1 1 d . . . . .
H17A H 0.012245 0.639826 0.948167 0.230 Uiso 1 1 calc R U . . .
H17B H -0.024698 0.660378 0.892761 0.230 Uiso 1 1 calc R U . . .
H17C H 0.079902 0.637653 0.898891 0.230 Uiso 1 1 calc R U . . .
C17B C 1.0720(5) 0.3298(2) 0.6151(3) 0.099(2) Uani 1 1 d . . . . .
H17D H 1.045982 0.329350 0.577159 0.149 Uiso 1 1 calc R U . . .
H17E H 1.016064 0.326216 0.637301 0.149 Uiso 1 1 calc R U . . .
H17F H 1.121451 0.309412 0.622369 0.149 Uiso 1 1 calc R U . . .
C17C C 0.4154(9) 0.6670(5) 0.4770(7) 0.207(7) Uani 1 1 d . . . . .
H17G H 0.430564 0.687445 0.452718 0.310 Uiso 0.5 1 calc R U P . .
H17H H 0.457786 0.669685 0.511114 0.310 Uiso 0.5 1 calc R U P . .
H17I H 0.429242 0.642544 0.460765 0.310 Uiso 0.5 1 calc R U P . .
H17J H 0.447830 0.645671 0.497014 0.310 Uiso 0.5 1 calc R U P . .
H17K H 0.420609 0.663431 0.438618 0.310 Uiso 0.5 1 calc R U P . .
H17L H 0.449153 0.690572 0.488966 0.310 Uiso 0.5 1 calc R U P . .
C21A C 0.0957(4) 0.5582(2) 0.8577(3) 0.097(2) Uani 1 1 d . . . . .
C21B C 0.9745(4) 0.4094(2) 0.6561(2) 0.0859(18) Uani 1 1 d . . . . .
C21C C 0.2815(7) 0.6119(3) 0.5473(4) 0.112(2) Uani 1 1 d . . . . .
C22A C 0.1720(5) 0.5627(3) 0.8996(3) 0.123(3) Uani 1 1 d . . . . .
H22A H 0.156120 0.569513 0.934435 0.148 Uiso 1 1 calc R U . . .
C22B C 0.8975(4) 0.3987(3) 0.6155(2) 0.101(2) Uani 1 1 d . . . . .
H22B H 0.915954 0.385492 0.584961 0.121 Uiso 1 1 calc R U . . .
C22C C 0.3604(6) 0.6155(3) 0.5904(4) 0.121(3) Uani 1 1 d . . . . .
H22C H 0.387869 0.639589 0.600199 0.145 Uiso 1 1 calc R U . . .
C23A C 0.2740(4) 0.5568(3) 0.8893(3) 0.111(3) Uani 1 1 d . . . . .
H23A H 0.325727 0.560607 0.917704 0.133 Uiso 1 1 calc R U . . .
C23B C 0.7928(4) 0.4072(2) 0.6190(2) 0.097(2) Uani 1 1 d . . . . .
H23B H 0.742412 0.399024 0.591928 0.116 Uiso 1 1 calc R U . . .
C23C C 0.3949(6) 0.5841(3) 0.6167(4) 0.112(2) Uani 1 1 d . . . . .
H23C H 0.447671 0.586477 0.644977 0.134 Uiso 1 1 calc R U . . .
C24A C 0.3009(4) 0.5462(2) 0.8413(3) 0.098(2) Uani 1 1 d . . . . .
C24B C 0.7664(4) 0.4284(2) 0.6647(2) 0.0901(19) Uani 1 1 d . . . . .
C24C C 0.3559(5) 0.5480(3) 0.6040(3) 0.101(2) Uani 1 1 d . . . . .
C25A C 0.2202(4) 0.5378(3) 0.7987(3) 0.101(2) Uani 1 1 d . . . . .
H25A H 0.235724 0.528161 0.765073 0.121 Uiso 1 1 calc R U . . .
C25B C 0.8436(4) 0.4383(3) 0.7044(3) 0.105(2) Uani 1 1 d . . . . .
H25B H 0.826363 0.451485 0.735176 0.126 Uiso 1 1 calc R U . . .
C25C C 0.2754(5) 0.5447(3) 0.5615(3) 0.099(2) Uani 1 1 d . . . . .
H25C H 0.249654 0.520502 0.550778 0.119 Uiso 1 1 calc R U . . .
C26A C 0.1204(4) 0.5443(3) 0.8085(3) 0.106(2) Uani 1 1 d . . . . .
H26A H 0.067777 0.539050 0.781066 0.127 Uiso 1 1 calc R U . . .
C26B C 0.9436(4) 0.4295(3) 0.7004(2) 0.106(3) Uani 1 1 d . . . . .
H26B H 0.993087 0.437176 0.728197 0.127 Uiso 1 1 calc R U . . .
C26C C 0.2365(5) 0.5763(3) 0.5368(3) 0.106(2) Uani 1 1 d . . . . .
H26C H 0.177961 0.574355 0.511980 0.127 Uiso 1 1 calc R U . . .
C27A C 0.4082(4) 0.5403(3) 0.8281(3) 0.099(2) Uani 1 1 d . . . . .
C27B C 0.6562(4) 0.4388(3) 0.6687(3) 0.096(2) Uani 1 1 d . . . . .
C27C C 0.4015(4) 0.5128(3) 0.6318(3) 0.102(2) Uani 1 1 d . . . . .
O28A O 0.4795(3) 0.55366(18) 0.86320(19) 0.1087(16) Uani 1 1 d . . . . .
O28B O 0.5866(3) 0.42166(16) 0.64001(18) 0.0978(14) Uani 1 1 d . . . . .
O28C O 0.4634(4) 0.51882(19) 0.6734(2) 0.1175(17) Uani 1 1 d . . . . .
O29A O 0.4237(3) 0.5231(2) 0.7855(2) 0.124(2) Uani 1 1 d . . . . .
O29B O 0.6439(4) 0.4657(2) 0.7025(3) 0.135(2) Uani 1 1 d . . . . .
O29C O 0.3772(3) 0.48072(19) 0.61135(19) 0.1025(15) Uani 1 1 d . . . . .
N31A N -0.2756(3) 0.61349(16) 0.94772(19) 0.0801(13) Uani 1 1 d . . . . .
N31B N 1.3365(3) 0.36489(18) 0.5566(2) 0.0862(15) Uani 1 1 d . . . . .
N31C N 0.3196(11) 0.7628(3) 0.4903(8) 0.222(5) Uani 1 1 d . U . . .
C35C C 0.2955(12) 0.8025(4) 0.4962(7) 0.195(6) Uani 1 1 d . U . . .
C34C C 0.3456(10) 0.8114(4) 0.5448(7) 0.182(5) Uani 1 1 d . U . . .
N32A N -0.3422(4) 0.58374(19) 0.93739(19) 0.0914(16) Uani 1 1 d . . . . .
N32B N 1.4001(3) 0.39581(19) 0.5649(2) 0.0922(16) Uani 1 1 d . . . . .
C33C C 0.3974(13) 0.7794(5) 0.5694(8) 0.223(7) Uani 1 1 d D U . . .
C34A C -0.3292(5) 0.5998(2) 1.0262(2) 0.0865(17) Uani 1 1 d . . . . .
C33A C -0.3715(5) 0.5741(2) 0.9849(3) 0.100(2) Uani 1 1 d . . . . .
C33B C 1.4126(5) 0.4096(3) 0.5158(2) 0.097(2) Uani 1 1 d . . . . .
N32C N 0.3860(10) 0.7497(4) 0.5394(8) 0.207(5) Uani 1 1 d . U . . .
C34B C 1.3523(4) 0.3884(2) 0.4750(2) 0.097(2) Uani 1 1 d . . . . .
C35A C -0.2642(4) 0.6225(2) 1.0007(3) 0.0867(17) Uani 1 1 d . . . . .
C35B C 1.3052(4) 0.3595(2) 0.5047(3) 0.0883(18) Uani 1 1 d . . . . .
C36A C -0.4401(5) 0.5395(3) 0.9905(3) 0.109(2) Uani 1 1 d . . . . .
H36A H -0.478564 0.534141 0.955870 0.163 Uiso 1 1 calc R U . . .
H36B H -0.487038 0.544761 1.017343 0.163 Uiso 1 1 calc R U . . .
H36C H -0.398513 0.517451 1.001782 0.163 Uiso 1 1 calc R U . . .
C36B C 1.4791(6) 0.4436(3) 0.5084(3) 0.120(3) Uani 1 1 d . . . . .
H36D H 1.452285 0.465690 0.525947 0.180 Uiso 1 1 calc R U . . .
H36E H 1.480146 0.448781 0.470031 0.180 Uiso 1 1 calc R U . . .
H36F H 1.547993 0.438407 0.524417 0.180 Uiso 1 1 calc R U . . .
C36C C 0.4654(17) 0.7732(6) 0.6231(10) 0.292(13) Uani 1 1 d D U . . .
H36I H 0.470388 0.796887 0.643513 0.438 Uiso 0.5 1 calc R U P . .
H36J H 0.435620 0.753564 0.644215 0.438 Uiso 0.5 1 calc R U P . .
H36K H 0.533070 0.765259 0.615319 0.438 Uiso 0.5 1 calc R U P . .
H36L H 0.488997 0.746920 0.625186 0.438 Uiso 0.5 1 calc R U P . .
H36G H 0.523765 0.790242 0.624483 0.438 Uiso 0.5 1 calc R U P . .
H36H H 0.426316 0.778548 0.653379 0.438 Uiso 0.5 1 calc R U P . .
C37A C -0.1991(6) 0.6550(3) 1.0248(3) 0.112(2) Uani 1 1 d . . . . .
H37A H -0.202904 0.655896 1.063643 0.134 Uiso 0.69(9) 1 calc R U P . .
H37B H -0.128766 0.651078 1.017557 0.134 Uiso 0.69(9) 1 calc R U P . .
H37C H -0.223754 0.678971 1.008711 0.134 Uiso 0.69(9) 1 calc R U P . .
H37D H -0.167379 0.668067 0.996298 0.134 Uiso 0.31(9) 1 calc R U P . .
H37E H -0.241516 0.672885 1.042384 0.134 Uiso 0.31(9) 1 calc R U P . .
H37F H -0.146528 0.644992 1.051229 0.134 Uiso 0.31(9) 1 calc R U P . .
C37B C 1.2338(6) 0.3276(2) 0.4824(3) 0.105(2) Uani 1 1 d . . . . .
H37G H 1.273801 0.306754 0.469722 0.157 Uiso 1 1 calc R U . . .
H37H H 1.188004 0.337366 0.452489 0.157 Uiso 1 1 calc R U . . .
H37I H 1.194318 0.318449 0.510748 0.157 Uiso 1 1 calc R U . . .
C37C C 0.2161(10) 0.8221(4) 0.4599(7) 0.204(7) Uani 1 1 d . U . . .
H37J H 0.159064 0.804892 0.451062 0.305 Uiso 1 1 calc R U . . .
H37K H 0.244358 0.829723 0.426873 0.305 Uiso 1 1 calc R U . . .
H37L H 0.192612 0.844584 0.477923 0.305 Uiso 1 1 calc R U . . .
C41A C -0.3455(5) 0.5971(2) 1.0845(3) 0.0900(19) Uani 1 1 d . . . . .
C41B C 1.3458(5) 0.3959(3) 0.4148(2) 0.0901(19) Uani 1 1 d . . . . .
C41C C 0.3404(10) 0.8533(4) 0.5723(6) 0.167(4) Uani 1 1 d D U . . .
C42A C -0.3353(6) 0.5636(3) 1.1139(3) 0.099(2) Uani 1 1 d . . . . .
H42A H -0.310531 0.541787 1.097417 0.119 Uiso 1 1 calc R U . . .
C42B C 1.3291(5) 0.4325(3) 0.3964(3) 0.101(2) Uani 1 1 d . . . . .
H42B H 1.317356 0.451902 0.421230 0.121 Uiso 1 1 calc R U . . .
C42C C 0.3345(11) 0.8833(4) 0.5300(6) 0.164(4) Uani 1 1 d D U . . .
H42C H 0.329557 0.878015 0.492726 0.197 Uiso 1 1 calc R U . . .
C43A C -0.3599(5) 0.5608(3) 1.1661(3) 0.101(2) Uani 1 1 d . . . . .
H43A H -0.355640 0.536995 1.183620 0.121 Uiso 1 1 calc R U . . .
C43B C 1.3291(5) 0.4417(3) 0.3403(3) 0.102(2) Uani 1 1 d . . . . .
H43B H 1.317427 0.466875 0.328050 0.122 Uiso 1 1 calc R U . . .
C43C C 0.3370(9) 0.9218(3) 0.5523(5) 0.141(3) Uani 1 1 d D U . . .
H43C H 0.333069 0.943229 0.529445 0.170 Uiso 1 1 calc R U . . .
C44A C -0.3919(5) 0.5934(3) 1.1944(3) 0.104(2) Uani 1 1 d . . . . .
C44B C 1.3471(4) 0.4122(3) 0.3039(3) 0.093(2) Uani 1 1 d . . . . .
C44C C 0.3458(6) 0.9261(3) 0.6103(4) 0.115(2) Uani 1 1 d D U . . .
C45A C -0.3988(6) 0.6289(2) 1.1650(3) 0.099(2) Uani 1 1 d . . . . .
H45A H -0.418652 0.651145 1.182423 0.119 Uiso 1 1 calc R U . . .
C45B C 1.3599(5) 0.3758(3) 0.3228(3) 0.104(3) Uani 1 1 d . . . . .
H45B H 1.372031 0.356285 0.298211 0.125 Uiso 1 1 calc R U . . .
C45C C 0.3465(9) 0.8937(4) 0.6417(6) 0.164(4) Uani 1 1 d D U . . .
H45C H 0.351516 0.898112 0.679237 0.197 Uiso 1 1 calc R U . . .
C46A C -0.3775(6) 0.6311(2) 1.1128(3) 0.103(2) Uani 1 1 d . . . . .
H46A H -0.383323 0.654653 1.094599 0.124 Uiso 1 1 calc R U . . .
C46B C 1.3558(5) 0.3662(3) 0.3770(3) 0.110(2) Uani 1 1 d . . . . .
H46B H 1.359528 0.340585 0.388227 0.132 Uiso 1 1 calc R U . . .
C46C C 0.3411(12) 0.8560(4) 0.6266(6) 0.187(5) Uani 1 1 d D U . . .
H46C H 0.338413 0.835283 0.650515 0.225 Uiso 1 1 calc R U . . .
C47A C -0.4211(4) 0.5909(3) 1.2504(3) 0.102(2) Uani 1 1 d . . . . .
C47B C 1.3554(4) 0.4237(4) 0.2442(3) 0.108(3) Uani 1 1 d . . . . .
C47C C 0.3611(5) 0.9647(3) 0.6365(3) 0.0998(18) Uani 1 1 d . U . . .
O48A O -0.4253(3) 0.55599(19) 1.27074(16) 0.0948(15) Uani 1 1 d . . . . .
O48B O 1.3573(3) 0.4587(2) 0.23133(19) 0.0953(14) Uani 1 1 d . . . . .
O48C O 0.3374(3) 0.99476(16) 0.6110(2) 0.1009(14) Uani 1 1 d . U . . .
O49A O -0.4332(3) 0.61946(18) 1.27910(19) 0.1041(15) Uani 1 1 d . . . . .
O49B O 1.3620(3) 0.39623(18) 0.20943(16) 0.1024(15) Uani 1 1 d . . . . .
O49C O 0.3968(5) 0.9644(2) 0.6846(3) 0.143(2) Uani 1 1 d . U . . .
C1C C 0.2746(15) 0.7353(4) 0.4417(8) 0.195(5) Uani 1 1 d . U . . .
H1CA H 0.214474 0.746702 0.421419 0.234 Uiso 1 1 calc R U . B 1
H1CB H 0.326180 0.730091 0.416736 0.234 Uiso 1 1 calc R U . B 1
Au4B Au -0.0252(5) 0.73415(14) 0.4791(2) 0.0768(11) Uiso 0.05 1 d . . P A 2
Cl5B Cl -0.170(3) 0.7609(9) 0.4405(13) 0.082(7) Uiso 0.05 1 d . . P A 2

loop_
_atom_site_aniso_label
_atom_site_aniso_U_11
_atom_site_aniso_U_22
_atom_site_aniso_U_33
_atom_site_aniso_U_23
_atom_site_aniso_U_13
_atom_site_aniso_U_12
Mn1 0.0420(3) 0.1500(9) 0.0619(5) -0.0130(5) 0.0058(3) -0.0095(4)
C1A 0.061(3) 0.128(5) 0.075(4) 0.004(3) 0.019(3) -0.008(3)
C1B 0.058(3) 0.131(5) 0.076(4) -0.006(3) 0.017(2) 0.001(3)
Mn2 0.0432(3) 0.1758(10) 0.0615(5) -0.0235(5) 0.0054(3) -0.0043(4)
Mn3 0.0422(3) 0.1673(10) 0.0564(5) -0.0133(5) 0.0069(3) -0.0090(4)
Au4 0.0748(3) 0.1054(4) 0.1427(5) -0.0223(3) -0.0196(3) 0.0059(2)
Cl5 0.092(2) 0.097(2) 0.197(4) -0.018(2) -0.009(2) 0.0125(16)
N11A 0.055(2) 0.131(4) 0.087(3) -0.016(3) 0.024(2) -0.016(3)
N11B 0.0490(19) 0.130(5) 0.076(3) 0.001(3) 0.0140(19) -0.005(2)
N11C 0.136(6) 0.138(7) 0.212(10) 0.004(6) -0.013(6) -0.002(6)
N12C 0.118(5) 0.150(7) 0.191(9) -0.025(6) -0.048(5) -0.016(5)
C13C 0.112(7) 0.155(9) 0.104(6) -0.015(5) -0.023(5) -0.008(6)
C14C 0.116(6) 0.150(8) 0.096(6) -0.024(5) -0.035(5) -0.017(6)
C15C 0.105(7) 0.126(9) 0.33(2) 0.033(10) 0.053(9) -0.002(6)
N12A 0.052(2) 0.131(4) 0.073(3) -0.014(3) 0.004(2) -0.019(2)
N12B 0.0426(18) 0.153(5) 0.064(3) -0.006(3) 0.0139(17) -0.007(2)
C13A 0.052(3) 0.163(7) 0.082(4) -0.042(4) 0.015(3) -0.021(3)
C13B 0.046(2) 0.128(5) 0.075(4) -0.009(3) 0.007(2) -0.006(3)
C14A 0.049(2) 0.147(6) 0.095(4) -0.035(4) 0.014(3) -0.014(3)
C14B 0.051(2) 0.129(5) 0.065(3) -0.003(3) 0.010(2) -0.003(3)
C15A 0.057(3) 0.178(8) 0.073(4) -0.013(4) 0.000(3) -0.029(4)
C15B 0.055(3) 0.143(6) 0.086(4) -0.002(4) 0.015(3) -0.009(3)
C16A 0.058(3) 0.185(9) 0.129(6) -0.043(6) 0.017(4) -0.024(4)
C16B 0.051(3) 0.182(8) 0.096(5) -0.024(5) 0.014(3) -0.014(3)
C16C 0.076(5) 0.200(11) 0.159(9) 0.004(7) -0.008(5) 0.020(5)
C17A 0.069(4) 0.216(11) 0.179(9) -0.077(8) 0.041(5) -0.045(5)
C17B 0.065(3) 0.137(6) 0.098(5) -0.026(4) 0.016(3) -0.015(3)
C17C 0.110(8) 0.225(14) 0.292(19) 0.092(13) 0.052(10) 0.032(8)
C21A 0.056(3) 0.155(6) 0.079(4) -0.030(4) 0.006(3) -0.010(3)
C21B 0.052(2) 0.143(6) 0.063(3) -0.015(3) 0.007(2) -0.013(3)
C21C 0.112(5) 0.106(6) 0.113(6) -0.003(4) -0.016(4) -0.015(4)
C22A 0.058(3) 0.220(9) 0.093(5) -0.045(5) 0.022(3) -0.021(4)
C22B 0.046(2) 0.192(7) 0.066(4) -0.030(4) 0.009(2) -0.009(3)
C22C 0.074(4) 0.160(8) 0.126(7) -0.039(6) 0.003(4) -0.020(5)
C23A 0.047(2) 0.202(8) 0.083(4) -0.019(4) 0.008(3) -0.013(3)
C23B 0.042(2) 0.184(7) 0.065(3) -0.014(4) 0.006(2) -0.004(3)
C23C 0.076(4) 0.139(7) 0.112(6) -0.014(5) -0.030(4) -0.005(4)
C24A 0.054(3) 0.154(7) 0.087(4) -0.024(4) 0.009(3) -0.008(3)
C24B 0.051(2) 0.151(6) 0.069(4) -0.014(3) 0.009(2) -0.007(3)
C24C 0.066(3) 0.162(7) 0.074(4) 0.000(4) 0.006(3) -0.029(4)
C25A 0.054(3) 0.160(7) 0.090(4) -0.033(4) 0.010(3) -0.011(3)
C25B 0.056(3) 0.179(7) 0.083(4) -0.035(4) 0.019(3) -0.020(3)
C25C 0.071(3) 0.146(7) 0.078(4) 0.007(4) -0.003(3) -0.026(4)
C26A 0.051(3) 0.172(7) 0.093(5) -0.037(4) 0.008(3) -0.017(3)
C26B 0.050(2) 0.212(8) 0.057(3) -0.022(4) 0.010(2) -0.017(3)
C26C 0.078(4) 0.165(8) 0.071(4) -0.013(4) -0.010(3) -0.033(4)
C27A 0.054(3) 0.165(7) 0.078(4) -0.021(4) 0.015(3) -0.009(3)
C27B 0.055(3) 0.153(6) 0.084(4) -0.015(4) 0.023(3) 0.000(3)
C27C 0.051(3) 0.181(8) 0.074(4) 0.009(5) 0.007(3) -0.025(4)
O28A 0.0399(16) 0.194(5) 0.093(3) -0.015(3) 0.0133(18) -0.013(2)
O28B 0.0458(17) 0.171(5) 0.076(3) -0.017(2) 0.0049(17) -0.008(2)
O28C 0.073(3) 0.168(5) 0.105(4) 0.005(3) -0.025(2) -0.027(3)
O29A 0.055(2) 0.203(6) 0.117(4) -0.062(4) 0.025(2) -0.016(3)
O29B 0.060(2) 0.201(6) 0.145(5) -0.055(5) 0.021(3) -0.007(3)
O29C 0.062(2) 0.167(5) 0.078(3) 0.003(3) 0.006(2) -0.018(3)
N31A 0.052(2) 0.123(4) 0.066(3) -0.011(2) 0.0122(19) -0.003(2)
N31B 0.054(2) 0.139(5) 0.066(3) -0.018(3) 0.008(2) -0.014(2)
N31C 0.174(9) 0.147(7) 0.324(13) -0.011(7) -0.083(9) 0.021(6)
C35C 0.187(11) 0.168(8) 0.211(11) -0.007(7) -0.076(9) 0.053(8)
C34C 0.146(8) 0.145(7) 0.237(11) 0.009(7) -0.074(8) 0.002(6)
N32A 0.067(2) 0.148(5) 0.061(3) -0.013(3) 0.015(2) -0.030(3)
N32B 0.053(2) 0.161(5) 0.064(3) -0.018(3) 0.012(2) -0.019(3)
C33C 0.176(11) 0.148(9) 0.315(14) 0.023(9) -0.117(11) -0.005(8)
C34A 0.075(3) 0.124(5) 0.060(3) -0.008(3) 0.005(3) -0.019(3)
C33A 0.083(4) 0.145(6) 0.078(4) -0.021(4) 0.034(3) -0.028(4)
C33B 0.070(3) 0.169(7) 0.051(3) -0.020(3) 0.006(3) -0.029(4)
N32C 0.153(8) 0.150(8) 0.303(14) 0.015(8) -0.055(9) 0.002(7)
C34B 0.062(3) 0.166(7) 0.067(4) -0.022(4) 0.021(3) -0.033(3)
C35A 0.059(3) 0.131(5) 0.072(4) -0.007(3) 0.014(2) -0.003(3)
C35B 0.055(2) 0.141(6) 0.069(4) -0.006(3) 0.009(2) -0.009(3)
C36A 0.076(4) 0.152(7) 0.102(5) -0.026(4) 0.026(3) -0.041(4)
C36B 0.105(5) 0.201(9) 0.056(4) -0.022(4) 0.017(3) -0.060(5)
C36C 0.25(2) 0.205(16) 0.38(2) 0.050(15) -0.19(2) -0.017(13)
C37A 0.105(5) 0.145(7) 0.083(5) -0.018(4) 0.000(4) -0.038(5)
C37B 0.092(4) 0.118(6) 0.106(5) -0.022(4) 0.016(4) -0.018(4)
C37C 0.158(10) 0.127(8) 0.300(18) 0.043(9) -0.109(11) -0.024(7)
C41A 0.074(3) 0.130(6) 0.067(4) -0.011(4) 0.012(3) -0.012(3)
C41B 0.078(3) 0.139(6) 0.052(3) -0.012(3) 0.005(3) -0.019(4)
C41C 0.159(9) 0.128(6) 0.205(9) 0.025(6) -0.025(9) -0.024(6)
C42A 0.089(4) 0.127(6) 0.083(4) -0.003(4) 0.020(3) -0.003(4)
C42B 0.073(3) 0.151(8) 0.081(4) -0.026(4) 0.011(3) -0.016(4)
C42C 0.167(10) 0.153(8) 0.170(9) -0.001(6) 0.008(8) -0.003(7)
C43A 0.086(4) 0.131(6) 0.088(5) -0.013(4) 0.023(4) -0.007(4)
C43B 0.063(3) 0.169(7) 0.078(4) -0.008(4) 0.029(3) -0.016(4)
C43C 0.145(8) 0.145(7) 0.132(6) 0.008(5) 0.009(6) -0.024(6)
C44A 0.064(3) 0.173(8) 0.075(4) -0.016(5) 0.009(3) 0.002(4)
C44B 0.053(3) 0.163(7) 0.063(4) -0.003(4) 0.010(2) -0.017(3)
C44C 0.085(4) 0.132(5) 0.125(5) 0.019(4) -0.003(4) -0.012(4)
C45A 0.100(5) 0.124(6) 0.075(4) -0.004(4) 0.021(3) 0.012(4)
C45B 0.064(3) 0.185(9) 0.067(4) -0.031(5) 0.020(3) -0.031(4)
C45C 0.141(8) 0.159(7) 0.175(9) 0.043(6) -0.070(7) -0.026(7)
C46A 0.105(5) 0.110(6) 0.094(5) -0.011(4) 0.013(4) -0.003(4)
C46B 0.080(4) 0.175(8) 0.076(4) -0.021(4) 0.008(3) -0.023(4)
C46C 0.198(12) 0.161(8) 0.190(9) 0.020(8) -0.048(10) 0.013(9)
C47A 0.051(3) 0.190(9) 0.063(4) -0.004(5) -0.003(2) 0.006(4)
C47B 0.038(2) 0.231(10) 0.053(4) -0.018(5) 0.002(2) -0.001(4)
C47C 0.060(3) 0.147(5) 0.089(4) 0.019(4) -0.011(3) -0.003(3)
O48A 0.0567(19) 0.178(5) 0.050(2) -0.012(3) 0.0044(16) -0.014(2)
O48B 0.055(2) 0.160(5) 0.071(3) -0.007(3) 0.0064(18) -0.014(2)
O48C 0.062(2) 0.136(4) 0.104(3) 0.012(3) 0.011(2) 0.015(2)
O49A 0.079(3) 0.168(5) 0.064(3) -0.014(3) 0.005(2) 0.011(3)
O49B 0.069(2) 0.187(5) 0.050(2) -0.011(3) 0.0014(18) 0.001(3)
O49C 0.132(5) 0.197(6) 0.090(4) 0.009(3) -0.038(3) 0.027(4)
C1C 0.213(13) 0.122(8) 0.251(13) -0.001(7) 0.025(10) -0.014(8)

loop_
_atom_type_symbol
_atom_type_description
_atom_type_scat_dispersion_real
_atom_type_scat_dispersion_imag
_atom_type_scat_source
C C 0.0033 0.0016 'International Tables Vol C Tables 4.2.6.8 and 6.1.1.4'
H H 0.0000 0.0000 'International Tables Vol C Tables 4.2.6.8 and 6.1.1.4'
Au Au -2.0133 8.8022 'International Tables Vol C Tables 4.2.6.8 and 6.1.1.4'
Cl Cl 0.1484 0.1585 'International Tables Vol C Tables 4.2.6.8 and 6.1.1.4'
Mn Mn 0.3368 0.7283 'International Tables Vol C Tables 4.2.6.8 and 6.1.1.4'
N N 0.0061 0.0033 'International Tables Vol C Tables 4.2.6.8 and 6.1.1.4'
O O 0.0106 0.0060 'International Tables Vol C Tables 4.2.6.8 and 6.1.1.4'

loop_
_geom_angle_atom_site_label_1
_geom_angle_atom_site_label_2
_geom_angle_atom_site_label_3
_geom_angle
_geom_angle_site_symmetry_1
_geom_angle_site_symmetry_3
_geom_angle_publ_flag
N12A Mn1 O49B 78.31(18) 1_655 3_766 ?
O28A Mn1 N12A 162.4(2) . 1_655 ?
O28A Mn1 N32A 86.07(18) . 1_655 ?
O28A Mn1 O48B 100.64(17) . 3_766 ?
O28A Mn1 O49B 93.95(19) . 3_766 ?
N32A Mn1 N12A 80.19(17) 1_655 1_655 ?
N32A Mn1 O49B 101.8(2) 1_655 3_766 ?
O48B Mn1 N12A 88.51(17) 3_766 1_655 ?
O48B Mn1 N32A 158.1(2) 3_766 1_655 ?
O48B Mn1 O49B 57.2(2) 3_766 3_766 ?
O48C Mn1 N12A 96.5(2) 2_646 1_655 ?
O48C Mn1 O28A 96.3(2) 2_646 . ?
O48C Mn1 N32A 98.0(2) 2_646 1_655 ?
O48C Mn1 O48B 101.9(2) 2_646 3_766 ?
O48C Mn1 O49B 158.20(18) 2_646 3_766 ?
H1AA C1A H1AB 108.0 . . ?
N11A C1A H1AA 109.4 . . ?
N11A C1A H1AB 109.4 . . ?
N31A C1A H1AA 109.4 . . ?
N31A C1A H1AB 109.4 . . ?
N31A C1A N11A 111.1(6) . . ?
H1BA C1B H1BB 108.0 . . ?
N11B C1B H1BA 109.3 . . ?
N11B C1B H1BB 109.3 . . ?
N11B C1B N31B 111.5(6) . . ?
N31B C1B H1BA 109.3 . . ?
N31B C1B H1BB 109.3 . . ?
O28C Mn2 O48A 87.4(2) . 3_567 ?
O28C Mn2 O48B 96.7(2) . 3_766 ?
O28C Mn2 O49C 176.6(3) . 2_646 ?
O29A Mn2 O28C 85.5(3) . . ?
O29A Mn2 O48A 90.24(19) . 3_567 ?
O29A Mn2 O48B 87.7(2) . 3_766 ?
O29A Mn2 O49C 96.1(3) . 2_646 ?
O29B Mn2 O28C 92.0(3) . . ?
O29B Mn2 O29A 177.2(3) . . ?
O29B Mn2 O48A 90.9(2) . 3_567 ?
O29B Mn2 O48B 91.4(2) . 3_766 ?
O29B Mn2 O49C 86.4(3) . 2_646 ?
O48B Mn2 O48A 175.29(17) 3_766 3_567 ?
O49C Mn2 O48A 89.7(2) 2_646 3_567 ?
O49C Mn2 O48B 86.4(2) 2_646 3_766 ?
N12B Mn3 O49A 76.05(18) 1_455 3_567 ?
O28B Mn3 N12B 157.6(2) . 1_455 ?
O28B Mn3 N32B 88.45(17) . 1_455 ?
O28B Mn3 O48A 100.19(16) . 3_567 ?
O28B Mn3 O49A 90.95(18) . 3_567 ?
O29C Mn3 N12B 90.5(2) . 1_455 ?
O29C Mn3 O28B 109.1(2) . . ?
O29C Mn3 N32B 94.4(2) . 1_455 ?
O29C Mn3 O48A 96.3(2) . 3_567 ?
O29C Mn3 O49A 149.42(18) . 3_567 ?
N32B Mn3 N12B 79.10(17) 1_455 1_455 ?
N32B Mn3 O49A 109.4(2) 1_455 3_567 ?
O48A Mn3 N12B 87.89(16) 3_567 1_455 ?
O48A Mn3 N32B 163.2(2) 3_567 1_455 ?
O48A Mn3 O49A 56.5(2) 3_567 3_567 ?
N12C Au4 Cl5 174.6(2) . . ?
N12A N11A C1A 118.1(5) . . ?
N12A N11A C15A 111.8(6) . . ?
C15A N11A C1A 130.1(6) . . ?
N12B N11B C1B 117.2(5) . . ?
N12B N11B C15B 113.4(5) . . ?
C15B N11B C1B 129.2(6) . . ?
N12C N11C C15C 108.0 . . ?
C1C N11C N12C 118.5(10) . . ?
C1C N11C C15C 132.9(10) . . ?
N11C N12C Au4 124.8(5) . . ?
N11C N12C C13C 108.0 . . ?
C13C N12C Au4 126.7(5) . . ?
C13C N12C Au4B 111.1(5) . . ?
N12C C13C C14C 108.0 . . ?
C16C C13C N12C 123.2(7) . . ?
C16C C13C C14C 127.6(7) . . ?
C13C C14C C21C 129.8(7) . . ?
C15C C14C C13C 108.0 . . ?
C15C C14C C21C 122.0(6) . . ?
N11C C15C C17C 118.0(8) . . ?
C14C C15C N11C 108.0 . . ?
C14C C15C C17C 133.5(8) . . ?
N11A N12A Mn1 122.0(4) . 1_455 ?
N11A N12A C13A 106.3(4) . . ?
C13A N12A Mn1 131.4(4) . 1_455 ?
N11B N12B Mn3 120.3(3) . 1_655 ?
N11B N12B C13B 106.1(4) . . ?
C13B N12B Mn3 133.6(5) . 1_655 ?
N12A C13A C14A 109.6(6) . . ?
N12A C13A C16A 122.0(5) . . ?
C14A C13A C16A 128.4(6) . . ?
N12B C13B C14B 110.5(6) . . ?
N12B C13B C16B 121.8(5) . . ?
C14B C13B C16B 127.7(5) . . ?
C13A C14A C21A 129.4(6) . . ?
C15A C14A C13A 105.1(5) . . ?
C15A C14A C21A 125.1(6) . . ?
C13B C14B C21B 128.3(6) . . ?
C15B C14B C13B 105.0(5) . . ?
C15B C14B C21B 126.6(6) . . ?
N11A C15A C14A 107.1(6) . . ?
N11A C15A C17A 119.9(8) . . ?
C14A C15A C17A 132.5(6) . . ?
N11B C15B C14B 105.0(6) . . ?
N11B C15B C17B 123.6(6) . . ?
C14B C15B C17B 130.9(5) . . ?
C13A C16A H16A 109.5 . . ?
C13A C16A H16B 109.5 . . ?
C13A C16A H16C 109.5 . . ?
H16A C16A H16B 109.5 . . ?
H16A C16A H16C 109.5 . . ?
H16B C16A H16C 109.5 . . ?
H16D C16A H16E 109.5 . . ?
H16D C16A H16F 109.5 . . ?
H16E C16A H16F 109.5 . . ?
C13B C16B H16G 109.5 . . ?
C13B C16B H16H 109.5 . . ?
C13B C16B H16I 109.5 . . ?
H16G C16B H16H 109.5 . . ?
H16G C16B H16I 109.5 . . ?
H16H C16B H16I 109.5 . . ?
C13C C16C H16J 109.5 . . ?
C13C C16C H16K 109.5 . . ?
C13C C16C H16L 109.5 . . ?
H16J C16C H16K 109.5 . . ?
H16J C16C H16L 109.5 . . ?
H16K C16C H16L 109.5 . . ?
C15A C17A H17A 109.5 . . ?
C15A C17A H17B 109.5 . . ?
C15A C17A H17C 109.5 . . ?
H17A C17A H17B 109.5 . . ?
H17A C17A H17C 109.5 . . ?
H17B C17A H17C 109.5 . . ?
C15B C17B H17D 109.5 . . ?
C15B C17B H17E 109.5 . . ?
C15B C17B H17F 109.5 . . ?
H17D C17B H17E 109.5 . . ?
H17D C17B H17F 109.5 . . ?
H17E C17B H17F 109.5 . . ?
C15C C17C H17G 109.5 . . ?
C15C C17C H17H 109.5 . . ?
C15C C17C H17I 109.5 . . ?
H17G C17C H17H 109.5 . . ?
H17G C17C H17I 109.5 . . ?
H17H C17C H17I 109.5 . . ?
H17J C17C H17K 109.5 . . ?
H17J C17C H17L 109.5 . . ?
H17K C17C H17L 109.5 . . ?
C22A C21A C14A 120.3(6) . . ?
C22A C21A C26A 119.2(6) . . ?
C26A C21A C14A 120.5(6) . . ?
C22B C21B C14B 120.0(5) . . ?
C26B C21B C14B 123.1(5) . . ?
C26B C21B C22B 116.8(5) . . ?
C22C C21C C14C 118.7(8) . . ?
C26C C21C C14C 121.8(8) . . ?
C26C C21C C22C 119.1(9) . . ?
C21A C22A H22A 120.6 . . ?
C21A C22A C23A 118.8(6) . . ?
C23A C22A H22A 120.6 . . ?
C21B C22B H22B 118.8 . . ?
C21B C22B C23B 122.4(5) . . ?
C23B C22B H22B 118.8 . . ?
C21C C22C H22C 120.6 . . ?
C23C C22C C21C 118.8(9) . . ?
C23C C22C H22C 120.6 . . ?
C22A C23A H23A 118.4 . . ?
C24A C23A C22A 123.3(6) . . ?
C24A C23A H23A 118.4 . . ?
C22B C23B H23B 120.9 . . ?
C22B C23B C24B 118.1(5) . . ?
C24B C23B H23B 120.9 . . ?
C22C C23C H23C 118.7 . . ?
C22C C23C C24C 122.5(8) . . ?
C24C C23C H23C 118.7 . . ?
C23A C24A C25A 117.9(5) . . ?
C23A C24A C27A 125.1(6) . . ?
C25A C24A C27A 116.8(6) . . ?
C23B C24B C27B 119.4(5) . . ?
C25B C24B C23B 118.4(5) . . ?
C25B C24B C27B 122.3(6) . . ?
C23C C24C C25C 118.3(8) . . ?
C23C C24C C27C 121.2(7) . . ?
C25C C24C C27C 120.4(8) . . ?
C24A C25A H25A 120.7 . . ?
C26A C25A C24A 118.6(6) . . ?
C26A C25A H25A 120.7 . . ?
C24B C25B H25B 118.8 . . ?
C26B C25B C24B 122.4(6) . . ?
C26B C25B H25B 118.8 . . ?
C24C C25C H25C 120.2 . . ?
C26C C25C C24C 119.6(8) . . ?
C26C C25C H25C 120.2 . . ?
C21A C26A H26A 119.1 . . ?
C25A C26A C21A 121.8(6) . . ?
C25A C26A H26A 119.1 . . ?
C21B C26B H26B 119.1 . . ?
C25B C26B C21B 121.9(6) . . ?
C25B C26B H26B 119.1 . . ?
C21C C26C H26C 119.5 . . ?
C25C C26C C21C 121.1(7) . . ?
C25C C26C H26C 119.5 . . ?
O28A C27A C24A 116.0(6) . . ?
O29A C27A C24A 119.2(6) . . ?
O29A C27A O28A 124.8(5) . . ?
O28B C27B C24B 120.0(6) . . ?
O28B C27B O29B 126.0(5) . . ?
O29B C27B C24B 113.9(6) . . ?
O28C C27C C24C 115.5(9) . . ?
O29C C27C C24C 118.0(7) . . ?
O29C C27C O28C 126.5(9) . . ?
C27A O28A Mn1 126.2(4) . . ?
C27B O28B Mn3 126.6(4) . . ?
C27C O28C Mn2 143.7(6) . . ?
C27A O29A Mn2 144.2(5) . . ?
C27B O29B Mn2 143.5(4) . . ?
C27C O29C Mn3 125.0(5) . . ?
N32A N31A C1A 117.0(5) . . ?
C35A N31A C1A 131.3(5) . . ?
C35A N31A N32A 111.7(5) . . ?
N32B N31B C1B 114.4(5) . . ?
C35B N31B C1B 131.9(5) . . ?
C35B N31B N32B 112.6(5) . . ?
C35C N31C N32C 109.3(13) . . ?
C35C N31C C1C 125.9(13) . . ?
N32C N31C C1C 124.5(12) . . ?
N31C C35C C37C 122.5(14) . . ?
C34C C35C N31C 102.7(12) . . ?
C34C C35C C37C 133.6(15) . . ?
C35C C34C C33C 112.0(14) . . ?
C35C C34C C41C 123.1(12) . . ?
C33C C34C C41C 124.9(14) . . ?
N31A N32A Mn1 123.2(3) . 1_455 ?
C33A N32A Mn1 129.7(5) . 1_455 ?
C33A N32A N31A 105.4(5) . . ?
N31B N32B Mn3 123.7(3) . 1_655 ?
C33B N32B Mn3 126.7(5) . 1_655 ?
C33B N32B N31B 106.2(5) . . ?
C34C C33C C36C 134.0(17) . . ?
N32C C33C C34C 111.5(14) . . ?
N32C C33C C36C 114.4(16) . . ?
C33A C34A C41A 124.9(6) . . ?
C35A C34A C33A 104.5(5) . . ?
C35A C34A C41A 130.1(6) . . ?
N32A C33A C34A 110.5(6) . . ?
N32A C33A C36A 120.8(6) . . ?
C34A C33A C36A 128.7(6) . . ?
N32B C33B C34B 110.3(6) . . ?
N32B C33B C36B 121.7(5) . . ?
C34B C33B C36B 128.0(6) . . ?
C33C N32C N31C 104.5(12) . . ?
C33B C34B C41B 125.5(6) . . ?
C35B C34B C33B 104.0(6) . . ?
C35B C34B C41B 130.5(6) . . ?
N31A C35A C34A 107.5(6) . . ?
N31A C35A C37A 124.6(6) . . ?
C34A C35A C37A 127.6(6) . . ?
N31B C35B C34B 106.9(6) . . ?
N31B C35B C37B 125.2(6) . . ?
C34B C35B C37B 127.8(6) . . ?
C33A C36A H36A 109.5 . . ?
C33A C36A H36B 109.5 . . ?
C33A C36A H36C 109.5 . . ?
H36A C36A H36B 109.5 . . ?
H36A C36A H36C 109.5 . . ?
H36B C36A H36C 109.5 . . ?
C33B C36B H36D 109.5 . . ?
C33B C36B H36E 109.5 . . ?
C33B C36B H36F 109.5 . . ?
H36D C36B H36E 109.5 . . ?
H36D C36B H36F 109.5 . . ?
H36E C36B H36F 109.5 . . ?
C33C C36C H36I 109.5 . . ?
C33C C36C H36J 109.5 . . ?
C33C C36C H36K 109.5 . . ?
H36I C36C H36J 109.5 . . ?
H36I C36C H36K 109.5 . . ?
H36J C36C H36K 109.5 . . ?
H36L C36C H36G 109.5 . . ?
H36L C36C H36H 109.5 . . ?
H36G C36C H36H 109.5 . . ?
C35A C37A H37A 109.5 . . ?
C35A C37A H37B 109.5 . . ?
C35A C37A H37C 109.5 . . ?
H37A C37A H37B 109.5 . . ?
H37A C37A H37C 109.5 . . ?
H37B C37A H37C 109.5 . . ?
H37D C37A H37E 109.5 . . ?
H37D C37A H37F 109.5 . . ?
H37E C37A H37F 109.5 . . ?
C35B C37B H37G 109.5 . . ?
C35B C37B H37H 109.5 . . ?
C35B C37B H37I 109.5 . . ?
H37G C37B H37H 109.5 . . ?
H37G C37B H37I 109.5 . . ?
H37H C37B H37I 109.5 . . ?
C35C C37C H37J 109.5 . . ?
C35C C37C H37K 109.5 . . ?
C35C C37C H37L 109.5 . . ?
H37J C37C H37K 109.5 . . ?
H37J C37C H37L 109.5 . . ?
H37K C37C H37L 109.5 . . ?
C42A C41A C34A 123.5(7) . . ?
C42A C41A C46A 117.0(6) . . ?
C46A C41A C34A 119.4(7) . . ?
C42B C41B C34B 118.9(7) . . ?
C42B C41B C46B 119.3(7) . . ?
C46B C41B C34B 121.8(8) . . ?
C42C C41C C34C 110.2(13) . . ?
C46C C41C C34C 119.2(12) . . ?
C46C C41C C42C 130.6(13) . . ?
C41A C42A H42A 118.7 . . ?
C43A C42A C41A 122.7(8) . . ?
C43A C42A H42A 118.7 . . ?
C41B C42B H42B 119.3 . . ?
C41B C42B C43B 121.3(7) . . ?
C43B C42B H42B 119.3 . . ?
C41C C42C H42C 123.5 . . ?
C43C C42C C41C 113.0(12) . . ?
C43C C42C H42C 123.5 . . ?
C42A C43A H43A 119.4 . . ?
C42A C43A C44A 121.3(8) . . ?
C44A C43A H43A 119.4 . . ?
C42B C43B H43B 120.8 . . ?
C44B C43B C42B 118.4(9) . . ?
C44B C43B H43B 120.8 . . ?
C42C C43C H43C 120.9 . . ?
C44C C43C C42C 118.3(11) . . ?
C44C C43C H43C 120.9 . . ?
C43A C44A C45A 116.6(7) . . ?
C43A C44A C47A 122.2(9) . . ?
C45A C44A C47A 121.2(8) . . ?
C43B C44B C47B 117.0(9) . . ?
C45B C44B C43B 119.2(7) . . ?
C45B C44B C47B 123.7(8) . . ?
C43C C44C C47C 121.3(8) . . ?
C45C C44C C43C 118.3(11) . . ?
C45C C44C C47C 120.3(10) . . ?
C44A C45A H45A 119.1 . . ?
C46A C45A C44A 121.7(7) . . ?
C46A C45A H45A 119.1 . . ?
C44B C45B H45B 118.6 . . ?
C44B C45B C46B 122.8(8) . . ?
C46B C45B H45B 118.6 . . ?
C44C C45C H45C 115.0 . . ?
C46C C45C C44C 130.0(14) . . ?
C46C C45C H45C 115.0 . . ?
C41A C46A H46A 119.7 . . ?
C45A C46A C41A 120.7(8) . . ?
C45A C46A H46A 119.7 . . ?
C41B C46B H46B 120.7 . . ?
C45B C46B C41B 118.6(9) . . ?
C45B C46B H46B 120.7 . . ?
C41C C46C C45C 109.6(14) . . ?
C41C C46C H46C 125.2 . . ?
C45C C46C H46C 125.2 . . ?
O48A C47A C44A 115.9(8) . . ?
O49A C47A C44A 123.3(10) . . ?
O49A C47A O48A 120.6(7) . . ?
O48B C47B C44B 119.9(8) . . ?
O48B C47B O49B 122.8(7) . . ?
O49B C47B C44B 117.2(10) . . ?
O48C C47C C44C 121.4(8) . . ?
O49C C47C C44C 115.4(8) . . ?
O49C C47C O48C 123.2(9) . . ?
Mn3 O48A Mn2 108.1(2) 3_567 3_567 ?
C47A O48A Mn2 133.4(4) . 3_567 ?
C47A O48A Mn3 97.2(4) . 3_567 ?
Mn1 O48B Mn2 107.6(2) 3_766 3_766 ?
C47B O48B Mn1 95.8(4) . 3_766 ?
C47B O48B Mn2 133.5(4) . 3_766 ?
C47C O48C Mn1 124.9(6) . 2_656 ?
C47A O49A Mn3 84.9(5) . 3_567 ?
C47B O49B Mn1 84.0(6) . 3_766 ?
C47C O49C Mn2 150.6(7) . 2_656 ?
N11C C1C N31C 103.7(15) . . ?
N11C C1C H1CA 111.0 . . ?
N11C C1C H1CB 111.0 . . ?
N31C C1C H1CA 111.0 . . ?
N31C C1C H1CB 111.0 . . ?
H1CA C1C H1CB 109.0 . . ?
Cl5B Au4B N12C 160.0(9) . . ?

loop_
_geom_bond_atom_site_label_1
_geom_bond_atom_site_label_2
_geom_bond_distance
_geom_bond_site_symmetry_2
_geom_bond_publ_flag
Mn1 N12A 2.291(4) 1_655 ?
Mn1 O28A 2.121(4) . ?
Mn1 N32A 2.261(5) 1_655 ?
Mn1 O48B 2.201(5) 3_766 ?
Mn1 O48C 2.115(6) 2_646 ?
Mn1 O49B 2.443(5) 3_766 ?
C1A H1AA 0.9700 . ?
C1A H1AB 0.9700 . ?
C1A N11A 1.458(9) . ?
C1A N31A 1.446(7) . ?
C1B H1BA 0.9700 . ?
C1B H1BB 0.9700 . ?
C1B N11B 1.440(8) . ?
C1B N31B 1.463(8) . ?
Mn2 O28C 2.106(5) . ?
Mn2 O29A 2.097(5) . ?
Mn2 O29B 2.087(5) . ?
Mn2 O48A 2.230(5) 3_567 ?
Mn2 O48B 2.218(6) 3_766 ?
Mn2 O49C 2.110(7) 2_646 ?
Mn3 N12B 2.343(4) 1_455 ?
Mn3 O28B 2.112(4) . ?
Mn3 O29C 2.093(6) . ?
Mn3 N32B 2.238(5) 1_455 ?
Mn3 O48A 2.158(4) 3_567 ?
Mn3 O49A 2.473(5) 3_567 ?
Au4 Cl5 2.244(4) . ?
Au4 N12C 1.923(5) . ?
N11A N12A 1.342(7) . ?
N11A C15A 1.363(7) . ?
N11B N12B 1.334(8) . ?
N11B C15B 1.365(7) . ?
N11C N12C 1.4200 . ?
N11C C15C 1.4200 . ?
N11C C1C 1.383(15) . ?
N12C C13C 1.4200 . ?
N12C Au4B 2.568(8) . ?
C13C C14C 1.4200 . ?
C13C C16C 1.397(11) . ?
C14C C15C 1.4200 . ?
C14C C21C 1.447(10) . ?
C15C C17C 1.470(12) . ?
N12A C13A 1.359(8) . ?
N12B C13B 1.336(7) . ?
C13A C14A 1.421(8) . ?
C13A C16A 1.445(11) . ?
C13B C14B 1.420(8) . ?
C13B C16B 1.464(11) . ?
C14A C15A 1.389(11) . ?
C14A C21A 1.486(8) . ?
C14B C15B 1.412(10) . ?
C14B C21B 1.459(7) . ?
C15A C17A 1.535(12) . ?
C15B C17B 1.447(10) . ?
C16A H16A 0.9600 . ?
C16A H16B 0.9600 . ?
C16A H16C 0.9600 . ?
C16A H16D 0.9600 . ?
C16A H16E 0.9600 . ?
C16A H16F 0.9600 . ?
C16B H16G 0.9600 . ?
C16B H16H 0.9600 . ?
C16B H16I 0.9600 . ?
C16C H16J 0.9600 . ?
C16C H16K 0.9600 . ?
C16C H16L 0.9600 . ?
C17A H17A 0.9600 . ?
C17A H17B 0.9600 . ?
C17A H17C 0.9600 . ?
C17B H17D 0.9600 . ?
C17B H17E 0.9600 . ?
C17B H17F 0.9600 . ?
C17C H17G 0.9600 . ?
C17C H17H 0.9600 . ?
C17C H17I 0.9600 . ?
C17C H17J 0.9600 . ?
C17C H17K 0.9600 . ?
C17C H17L 0.9600 . ?
C21A C22A 1.367(9) . ?
C21A C26A 1.367(9) . ?
C21B C22B 1.392(8) . ?
C21B C26B 1.384(9) . ?
C21C C22C 1.405(12) . ?
C21C C26C 1.378(12) . ?
C22A H22A 0.9300 . ?
C22A C23A 1.392(8) . ?
C22B H22B 0.9300 . ?
C22B C23B 1.405(7) . ?
C22C H22C 0.9300 . ?
C22C C23C 1.322(13) . ?
C23A H23A 0.9300 . ?
C23A C24A 1.315(9) . ?
C23B H23B 0.9300 . ?
C23B C24B 1.411(9) . ?
C23C H23C 0.9300 . ?
C23C C24C 1.374(12) . ?
C24A C25A 1.436(9) . ?
C24A C27A 1.480(8) . ?
C24B C25B 1.372(9) . ?
C24B C27B 1.492(8) . ?
C24C C25C 1.408(9) . ?
C24C C27C 1.492(12) . ?
C25A H25A 0.9300 . ?
C25A C26A 1.364(8) . ?
C25B H25B 0.9300 . ?
C25B C26B 1.351(8) . ?
C25C H25C 0.9300 . ?
C25C C26C 1.326(12) . ?
C26A H26A 0.9300 . ?
C26B H26B 0.9300 . ?
C26C H26C 0.9300 . ?
C27A O28A 1.289(8) . ?
C27A O29A 1.238(8) . ?
C27B O28B 1.242(8) . ?
C27B O29B 1.268(9) . ?
C27C O28C 1.254(8) . ?
C27C O29C 1.246(10) . ?
N31A N32A 1.354(7) . ?
N31A C35A 1.331(8) . ?
N31B N32B 1.356(8) . ?
N31B C35B 1.312(8) . ?
N31C C35C 1.420(17) . ?
N31C N32C 1.48(2) . ?
N31C C1C 1.59(2) . ?
C35C C34C 1.337(19) . ?
C35C C37C 1.464(16) . ?
C34C C33C 1.403(18) . ?
C34C C41C 1.60(2) . ?
N32A C33A 1.307(8) . ?
N32B C33B 1.321(8) . ?
C33C N32C 1.26(2) . ?
C33C C36C 1.528(15) . ?
C34A C33A 1.418(9) . ?
C34A C35A 1.354(9) . ?
C34A C41A 1.471(8) . ?
C33A C36A 1.510(10) . ?
C33B C34B 1.416(9) . ?
C33B C36B 1.484(11) . ?
C34B C35B 1.412(10) . ?
C34B C41B 1.496(9) . ?
C35A C37A 1.496(10) . ?
C35B C37B 1.511(10) . ?
C36A H36A 0.9600 . ?
C36A H36B 0.9600 . ?
C36A H36C 0.9600 . ?
C36B H36D 0.9600 . ?
C36B H36E 0.9600 . ?
C36B H36F 0.9600 . ?
C36C H36I 0.9600 . ?
C36C H36J 0.9600 . ?
C36C H36K 0.9600 . ?
C36C H36L 0.9600 . ?
C36C H36G 0.9600 . ?
C36C H36H 0.9600 . ?
C37A H37A 0.9600 . ?
C37A H37B 0.9600 . ?
C37A H37C 0.9600 . ?
C37A H37D 0.9600 . ?
C37A H37E 0.9600 . ?
C37A H37F 0.9600 . ?
C37B H37G 0.9600 . ?
C37B H37H 0.9600 . ?
C37B H37I 0.9600 . ?
C37C H37J 0.9600 . ?
C37C H37K 0.9600 . ?
C37C H37L 0.9600 . ?
C41A C42A 1.366(11) . ?
C41A C46A 1.449(11) . ?
C41B C42B 1.353(11) . ?
C41B C46B 1.400(11) . ?
C41C C42C 1.464(18) . ?
C41C C46C 1.337(14) . ?
C42A H42A 0.9300 . ?
C42A C43A 1.355(10) . ?
C42B H42B 0.9300 . ?
C42B C43B 1.413(11) . ?
C42C H42C 0.9300 . ?
C42C C43C 1.440(13) . ?
C43A H43A 0.9300 . ?
C43A C44A 1.410(11) . ?
C43B H43B 0.9300 . ?
C43B C44B 1.394(11) . ?
C43C H43C 0.9300 . ?
C43C C44C 1.425(14) . ?
C44A C45A 1.424(12) . ?
C44A C47A 1.464(10) . ?
C44B C45B 1.348(12) . ?
C44B C47B 1.532(10) . ?
C44C C45C 1.359(14) . ?
C44C C47C 1.489(13) . ?
C45A H45A 0.9300 . ?
C45A C46A 1.339(10) . ?
C45B H45B 0.9300 . ?
C45B C46B 1.376(11) . ?
C45C H45C 0.9300 . ?
C45C C46C 1.357(14) . ?
C46A H46A 0.9300 . ?
C46B H46B 0.9300 . ?
C46C H46C 0.9300 . ?
C47A O48A 1.313(11) . ?
C47A O49A 1.232(10) . ?
C47B O48B 1.254(11) . ?
C47B O49B 1.288(11) . ?
C47C O48C 1.237(9) . ?
C47C O49C 1.225(9) . ?
C1C H1CA 0.9700 . ?
C1C H1CB 0.9700 . ?
Au4B Cl5B 2.23(4) . ?

loop_
_geom_torsion_atom_site_label_1
_geom_torsion_atom_site_label_2
_geom_torsion_atom_site_label_3
_geom_torsion_atom_site_label_4
_geom_torsion
_geom_torsion_site_symmetry_1
_geom_torsion_site_symmetry_2
_geom_torsion_site_symmetry_3
_geom_torsion_site_symmetry_4
_geom_torsion_publ_flag
Mn1 N12A C13A C14A -170.8(5) 1_455 . . . ?
Mn1 N12A C13A C16A 9.5(11) 1_455 . . . ?
Mn1 N32A C33A C34A 169.7(5) 1_455 . . . ?
Mn1 N32A C33A C36A -9.8(11) 1_455 . . . ?
C1A N11A N12A Mn1 -7.0(8) . . . 1_455 ?
C1A N11A N12A C13A 178.8(6) . . . . ?
C1A N11A C15A C14A 179.8(6) . . . . ?
C1A N11A C15A C17A -7.3(12) . . . . ?
C1A N31A N32A Mn1 9.1(8) . . . 1_455 ?
C1A N31A N32A C33A 175.6(6) . . . . ?
C1A N31A C35A C34A -179.1(7) . . . . ?
C1A N31A C35A C37A 6.9(11) . . . . ?
C1B N11B N12B Mn3 -0.5(7) . . . 1_655 ?
C1B N11B N12B C13B 176.5(5) . . . . ?
C1B N11B C15B C14B -175.4(6) . . . . ?
C1B N11B C15B C17B 11.7(11) . . . . ?
C1B N31B N32B Mn3 -11.5(7) . . . 1_655 ?
C1B N31B N32B C33B -171.8(6) . . . . ?
C1B N31B C35B C34B 168.1(7) . . . . ?
C1B N31B C35B C37B -13.0(11) . . . . ?
Mn3 N12B C13B C14B 175.4(4) 1_655 . . . ?
Mn3 N12B C13B C16B -4.4(10) 1_655 . . . ?
Mn3 N32B C33B C34B -156.7(5) 1_655 . . . ?
Mn3 N32B C33B C36B 21.2(10) 1_655 . . . ?
Au4 N12C C13C C14C 172.2(6) . . . . ?
Au4 N12C C13C C16C 4.1(9) . . . . ?
N11A C1A N31A N32A -69.3(7) . . . . ?
N11A C1A N31A C35A 106.0(8) . . . . ?
N11A N12A C13A C14A 2.7(8) . . . . ?
N11A N12A C13A C16A -177.1(8) . . . . ?
N11B C1B N31B N32B 74.4(7) . . . . ?
N11B C1B N31B C35B -92.2(9) . . . . ?
N11B N12B C13B C14B -1.0(7) . . . . ?
N11B N12B C13B C16B 179.2(6) . . . . ?
N11C N12C C13C C14C 0.0 . . . . ?
N11C N12C C13C C16C -168.2(9) . . . . ?
N12C N11C C15C C14C 0.0 . . . . ?
N12C N11C C15C C17C -172.5(11) . . . . ?
N12C N11C C1C N31C 85.5(13) . . . . ?
N12C C13C C14C C15C 0.0 . . . . ?
N12C C13C C14C C21C 175.1(8) . . . . ?
C13C C14C C15C N11C 0.0 . . . . ?
C13C C14C C15C C17C 170.9(14) . . . . ?
C13C C14C C21C C22C -109.1(9) . . . . ?
C13C C14C C21C C26C 64.9(12) . . . . ?
C14C C21C C22C C23C 179.5(8) . . . . ?
C14C C21C C26C C25C 176.9(8) . . . . ?
C15C N11C N12C Au4 -172.4(5) . . . . ?
C15C N11C N12C C13C 0.0 . . . . ?
C15C N11C C1C N31C -84.8(14) . . . . ?
C15C C14C C21C C22C 65.5(10) . . . . ?
C15C C14C C21C C26C -120.5(8) . . . . ?
N12A N11A C15A C14A 0.9(9) . . . . ?
N12A N11A C15A C17A 173.8(7) . . . . ?
N12A C13A C14A C15A -2.1(9) . . . . ?
N12A C13A C14A C21A -175.6(8) . . . . ?
N12B N11B C15B C14B -0.6(7) . . . . ?
N12B N11B C15B C17B -173.5(6) . . . . ?
N12B C13B C14B C15B 0.6(7) . . . . ?
N12B C13B C14B C21B -176.2(6) . . . . ?
C13A C14A C15A N11A 0.7(9) . . . . ?
C13A C14A C15A C17A -170.9(10) . . . . ?
C13A C14A C21A C22A -138.2(10) . . . . ?
C13A C14A C21A C26A 40.2(14) . . . . ?
C13B C14B C15B N11B 0.0(7) . . . . ?
C13B C14B C15B C17B 172.2(8) . . . . ?
C13B C14B C21B C22B 136.0(8) . . . . ?
C13B C14B C21B C26B -41.3(11) . . . . ?
C14A C21A C22A C23A -174.8(9) . . . . ?
C14A C21A C26A C25A 175.9(8) . . . . ?
C14B C21B C22B C23B -178.4(7) . . . . ?
C14B C21B C26B C25B 177.6(8) . . . . ?
C15A N11A N12A Mn1 172.0(4) . . . 1_455 ?
C15A N11A N12A C13A -2.3(8) . . . . ?
C15A C14A C21A C22A 49.5(13) . . . . ?
C15A C14A C21A C26A -132.1(9) . . . . ?
C15B N11B N12B Mn3 -176.0(4) . . . 1_655 ?
C15B N11B N12B C13B 1.0(7) . . . . ?
C15B C14B C21B C22B -40.2(11) . . . . ?
C15B C14B C21B C26B 142.5(8) . . . . ?
C16A C13A C14A C15A 177.6(9) . . . . ?
C16A C13A C14A C21A 4.1(15) . . . . ?
C16B C13B C14B C15B -179.6(7) . . . . ?
C16B C13B C14B C21B 3.6(12) . . . . ?
C16C C13C C14C C15C 167.5(9) . . . . ?
C16C C13C C14C C21C -17.4(11) . . . . ?
C21A C14A C15A N11A 174.6(7) . . . . ?
C21A C14A C15A C17A 2.9(15) . . . . ?
C21A C22A C23A C24A -1.8(15) . . . . ?
C21B C14B C15B N11B 176.9(6) . . . . ?
C21B C14B C15B C17B -10.9(12) . . . . ?
C21B C22B C23B C24B 2.1(12) . . . . ?
C21C C14C C15C N11C -175.6(7) . . . . ?
C21C C14C C15C C17C -4.7(15) . . . . ?
C21C C22C C23C C24C -0.6(14) . . . . ?
C22A C21A C26A C25A -5.6(14) . . . . ?
C22A C23A C24A C25A -4.2(14) . . . . ?
C22A C23A C24A C27A 178.9(9) . . . . ?
C22B C21B C26B C25B 0.2(13) . . . . ?
C22B C23B C24B C25B -2.6(12) . . . . ?
C22B C23B C24B C27B 178.3(7) . . . . ?
C22C C21C C26C C25C -9.1(13) . . . . ?
C22C C23C C24C C25C -0.6(12) . . . . ?
C22C C23C C24C C27C 175.7(8) . . . . ?
C23A C24A C25A C26A 5.3(13) . . . . ?
C23A C24A C27A O28A -13.8(13) . . . . ?
C23A C24A C27A O29A 165.8(9) . . . . ?
C23B C24B C25B C26B 2.1(13) . . . . ?
C23B C24B C27B O28B 17.0(11) . . . . ?
C23B C24B C27B O29B -162.5(8) . . . . ?
C23C C24C C25C C26C -3.0(10) . . . . ?
C23C C24C C27C O28C 12.4(9) . . . . ?
C23C C24C C27C O29C -165.9(7) . . . . ?
C24A C25A C26A C21A -0.4(14) . . . . ?
C24A C27A O28A Mn1 -179.0(5) . . . . ?
C24A C27A O29A Mn2 -161.2(7) . . . . ?
C24B C25B C26B C21B -0.9(14) . . . . ?
C24B C27B O28B Mn3 173.3(5) . . . . ?
C24B C27B O29B Mn2 -166.2(8) . . . . ?
C24C C25C C26C C21C 7.9(11) . . . . ?
C24C C27C O28C Mn2 160.0(6) . . . . ?
C24C C27C O29C Mn3 -177.4(4) . . . . ?
C25A C24A C27A O28A 169.3(8) . . . . ?
C25A C24A C27A O29A -11.1(12) . . . . ?
C25B C24B C27B O28B -162.1(8) . . . . ?
C25B C24B C27B O29B 18.4(12) . . . . ?
C25C C24C C27C O28C -171.5(6) . . . . ?
C25C C24C C27C O29C 10.2(9) . . . . ?
C26A C21A C22A C23A 6.7(14) . . . . ?
C26B C21B C22B C23B -0.8(12) . . . . ?
C26C C21C C22C C23C 5.4(13) . . . . ?
C27A C24A C25A C26A -177.6(8) . . . . ?
C27B C24B C25B C26B -178.8(8) . . . . ?
C27C C24C C25C C26C -179.3(6) . . . . ?
O28A C27A O29A Mn2 18.4(17) . . . . ?
O28B C27B O29B Mn2 14.4(17) . . . . ?
O28C C27C O29C Mn3 4.5(9) . . . . ?
O29A C27A O28A Mn1 1.4(13) . . . . ?
O29B C27B O28B Mn3 -7.3(12) . . . . ?
O29C C27C O28C Mn2 -21.9(12) . . . . ?
N31A C1A N11A N12A 68.2(7) . . . . ?
N31A C1A N11A C15A -110.6(8) . . . . ?
N31A N32A C33A C34A 4.4(8) . . . . ?
N31A N32A C33A C36A -175.1(7) . . . . ?
N31B C1B N11B N12B -66.3(7) . . . . ?
N31B C1B N11B C15B 108.3(7) . . . . ?
N31B N32B C33B C34B 2.7(8) . . . . ?
N31B N32B C33B C36B -179.3(8) . . . . ?
N31C C35C C34C C33C -1(2) . . . . ?
N31C C35C C34C C41C -177.8(15) . . . . ?
C35C N31C N32C C33C 0(2) . . . . ?
C35C N31C C1C N11C -134.9(19) . . . . ?
C35C C34C C33C N32C 1(3) . . . . ?
C35C C34C C33C C36C 179(2) . . . . ?
C35C C34C C41C C42C -35(2) . . . . ?
C35C C34C C41C C46C 144.5(18) . . . . ?
C34C C33C N32C N31C -1(2) . . . . ?
C34C C41C C42C C43C -175.8(11) . . . . ?
C34C C41C C46C C45C 174.0(11) . . . . ?
N32A N31A C35A C34A -3.6(8) . . . . ?
N32A N31A C35A C37A -177.6(7) . . . . ?
N32B N31B C35B C34B 1.2(8) . . . . ?
N32B N31B C35B C37B -179.9(6) . . . . ?
N32B C33B C34B C35B -2.0(8) . . . . ?
N32B C33B C34B C41B 179.2(7) . . . . ?
C33C C34C C41C C42C 148.6(17) . . . . ?
C33C C34C C41C C46C -32(2) . . . . ?
C34A C41A C42A C43A -173.7(7) . . . . ?
C34A C41A C46A C45A 176.0(7) . . . . ?
C33A C34A C35A N31A 5.9(8) . . . . ?
C33A C34A C35A C37A 179.7(8) . . . . ?
C33A C34A C41A C42A 47.5(11) . . . . ?
C33A C34A C41A C46A -130.3(8) . . . . ?
C33B C34B C35B N31B 0.5(8) . . . . ?
C33B C34B C35B C37B -178.4(7) . . . . ?
C33B C34B C41B C42B -48.4(10) . . . . ?
C33B C34B C41B C46B 132.0(8) . . . . ?
N32C N31C C35C C34C 1(2) . . . . ?
N32C N31C C35C C37C -168.1(17) . . . . ?
N32C N31C C1C N11C 39(2) . . . . ?
C34B C41B C42B C43B 175.7(5) . . . . ?
C34B C41B C46B C45B -173.2(5) . . . . ?
C35A N31A N32A Mn1 -167.1(4) . . . 1_455 ?
C35A N31A N32A C33A -0.6(8) . . . . ?
C35A C34A C33A N32A -6.6(9) . . . . ?
C35A C34A C33A C36A 172.9(8) . . . . ?
C35A C34A C41A C42A -123.3(9) . . . . ?
C35A C34A C41A C46A 58.9(11) . . . . ?
C35B N31B N32B Mn3 157.8(4) . . . 1_655 ?
C35B N31B N32B C33B -2.5(7) . . . . ?
C35B C34B C41B C42B 133.1(8) . . . . ?
C35B C34B C41B C46B -46.4(11) . . . . ?
C36B C33B C34B C35B -179.9(8) . . . . ?
C36B C33B C34B C41B 1.4(14) . . . . ?
C36C C33C N32C N31C -179.2(18) . . . . ?
C37C C35C C34C C33C 166(2) . . . . ?
C37C C35C C34C C41C -11(3) . . . . ?
C41A C34A C33A N32A -179.3(7) . . . . ?
C41A C34A C33A C36A 0.2(13) . . . . ?
C41A C34A C35A N31A 178.1(7) . . . . ?
C41A C34A C35A C37A -8.2(13) . . . . ?
C41A C42A C43A C44A -3.9(12) . . . . ?
C41B C34B C35B N31B 179.1(7) . . . . ?
C41B C34B C35B C37B 0.3(13) . . . . ?
C41B C42B C43B C44B -0.2(9) . . . . ?
C41C C34C C33C N32C 177.8(16) . . . . ?
C41C C34C C33C C36C -4(4) . . . . ?
C41C C42C C43C C44C 0.6(16) . . . . ?
C42A C41A C46A C45A -1.9(11) . . . . ?
C42A C43A C44A C45A 1.2(11) . . . . ?
C42A C43A C44A C47A 178.5(7) . . . . ?
C42B C41B C46B C45B 7.2(9) . . . . ?
C42B C43B C44B C45B 2.5(9) . . . . ?
C42B C43B C44B C47B -175.2(5) . . . . ?
C42C C41C C46C C45C -7(2) . . . . ?
C42C C43C C44C C45C -2.9(15) . . . . ?
C42C C43C C44C C47C 172.8(9) . . . . ?
C43A C44A C45A C46A 0.9(11) . . . . ?
C43A C44A C47A O48A -6.3(9) . . . . ?
C43A C44A C47A O49A 168.0(7) . . . . ?
C43B C44B C45B C46B 0.1(9) . . . . ?
C43B C44B C47B O48B 7.8(8) . . . . ?
C43B C44B C47B O49B -173.5(5) . . . . ?
C43C C44C C45C C46C 0.8(19) . . . . ?
C43C C44C C47C O48C 21.4(11) . . . . ?
C43C C44C C47C O49C -159.7(9) . . . . ?
C44A C45A C46A C41A -0.5(12) . . . . ?
C44A C47A O48A Mn2 -72.1(7) . . . 3_567 ?
C44A C47A O48A Mn3 164.5(4) . . . 3_567 ?
C44A C47A O49A Mn3 -165.4(5) . . . 3_567 ?
C44B C45B C46B C41B -5.0(10) . . . . ?
C44B C47B O48B Mn1 -176.6(4) . . . 3_766 ?
C44B C47B O48B Mn2 62.5(7) . . . 3_766 ?
C44B C47B O49B Mn1 177.1(4) . . . 3_766 ?
C44C C45C C46C C41C 4(2) . . . . ?
C44C C47C O48C Mn1 -178.2(5) . . . 2_656 ?
C44C C47C O49C Mn2 166.1(9) . . . 2_656 ?
C45A C44A C47A O48A 170.9(6) . . . . ?
C45A C44A C47A O49A -14.8(10) . . . . ?
C45B C44B C47B O48B -169.7(6) . . . . ?
C45B C44B C47B O49B 9.0(8) . . . . ?
C45C C44C C47C O48C -162.9(8) . . . . ?
C45C C44C C47C O49C 15.9(12) . . . . ?
C46A C41A C42A C43A 4.2(11) . . . . ?
C46B C41B C42B C43B -4.7(10) . . . . ?
C46C C41C C42C C43C 5(2) . . . . ?
C47A C44A C45A C46A -176.4(7) . . . . ?
C47B C44B C45B C46B 177.7(5) . . . . ?
C47C C44C C45C C46C -175.1(13) . . . . ?
O48A C47A O49A Mn3 8.6(5) . . . 3_567 ?
O48B C47B O49B Mn1 -4.3(5) . . . 3_766 ?
O48C C47C O49C Mn2 -15.1(16) . . . 2_656 ?
O49A C47A O48A Mn2 113.4(6) . . . 3_567 ?
O49A C47A O48A Mn3 -9.9(6) . . . 3_567 ?
O49B C47B O48B Mn1 4.7(6) . . . 3_766 ?
O49B C47B O48B Mn2 -116.2(6) . . . 3_766 ?
O49C C47C O48C Mn1 3.1(9) . . . 2_656 ?
C1C N11C N12C Au4 15.1(12) . . . . ?
C1C N11C N12C C13C -172.5(12) . . . . ?
C1C N11C C15C C14C 171.0(14) . . . . ?
C1C N11C C15C C17C -1.5(16) . . . . ?
C1C N31C C35C C34C 175.3(18) . . . . ?
C1C N31C C35C C37C 7(3) . . . . ?
C1C N31C N32C C33C -174.8(18) . . . . ?
Au4B N12C C13C C14C 174.7(5) . . . . ?
Au4B N12C C13C C16C 6.6(8) . . . . ?

loop_
_smtbx_masks_void_nr
_smtbx_masks_void_average_x
_smtbx_masks_void_average_y
_smtbx_masks_void_average_z
_smtbx_masks_void_volume
_smtbx_masks_void_count_electrons
_smtbx_masks_void_content
1 -0.901 0.534 -0.842 5253.3 1343.2 '26 toluene'
